data_1573905
loop_
_publ_author_name
'Cayuela-Castillo, Juan'
'Fern&#xe1;ndez-de-C&#xf3;rdova, Francisco J'
'See, Matthew S.'
'Fern&#xe1;ndez, Israel'
'R&#xed;os, Pablo'

_publ_section_title
;
 Stepwise alkyne insertion in Au(i) acetylides: influence of the
 nuclearity.
;
_journal_issue 11
_journal_name_full 'Chemical science'
_journal_page_first 4684
_journal_page_last 4694
_journal_paper_doi 10.1039/d4sc08227c
_journal_volume 16
_journal_year 2025
_chemical_formula_moiety 'C32 H45 Au N2 Si'
_chemical_formula_sum 'C32 H45 Au N2 Si'
_chemical_formula_weight 682.75
_chemical_properties_physical Air-sensitive,Moisture-sensitive
_space_group_crystal_system triclinic
_space_group_IT_number 2
_space_group_name_Hall '-P 1'
_space_group_name_H-M_alt 'P -1'
_atom_sites_solution_hydrogens geom
_atom_sites_solution_primary dual
_audit_creation_date 2024-07-08
_audit_creation_method
;
Olex2 1.5
(compiled 2024.02.16 svn.r378c4104 for OlexSys, GUI svn.r6928)
;
_audit_update_record
;
2024-07-22 deposited with the CCDC.	2025-02-10 downloaded from the CCDC.
;
_cell_angle_alpha 80.824(2)
_cell_angle_beta 89.441(2)
_cell_angle_gamma 78.132(2)
_cell_formula_units_Z 2
_cell_length_a 9.0241(5)
_cell_length_b 12.0583(7)
_cell_length_c 15.9337(8)
_cell_measurement_reflns_used 9655
_cell_measurement_temperature 193.00
_cell_measurement_theta_max 28.25
_cell_measurement_theta_min 2.34
_cell_volume 1674.58(16)
_computing_cell_refinement 'SAINT V8.40B (?, 2016)'
_computing_data_reduction 'SAINT V8.40B (?, 2016)'
_computing_molecular_graphics 'Olex2 1.5 (Dolomanov et al., 2009)'
_computing_publication_material 'Olex2 1.5 (Dolomanov et al., 2009)'
_computing_structure_refinement 'XL  (Sheldrick, 2008)'
_computing_structure_solution 'SHELXT 2018/2 (Sheldrick, 2018)'
_diffrn_ambient_temperature 193.00
_diffrn_measured_fraction_theta_full 1.000
_diffrn_measured_fraction_theta_max 0.998
_diffrn_measurement_device_type 'Bruker APEX-II CCD'
_diffrn_measurement_method '\f and \w scans'
_diffrn_radiation_type MoK\a
_diffrn_radiation_wavelength 0.71073
_diffrn_reflns_av_R_equivalents 0.0589
_diffrn_reflns_av_unetI/netI 0.0231
_diffrn_reflns_Laue_measured_fraction_full 1.000
_diffrn_reflns_Laue_measured_fraction_max 0.998
_diffrn_reflns_limit_h_max 12
_diffrn_reflns_limit_h_min -12
_diffrn_reflns_limit_k_max 16
_diffrn_reflns_limit_k_min -16
_diffrn_reflns_limit_l_max 21
_diffrn_reflns_limit_l_min -21
_diffrn_reflns_number 112194
_diffrn_reflns_point_group_measured_fraction_full 1.000
_diffrn_reflns_point_group_measured_fraction_max 0.998
_diffrn_reflns_theta_full 25.242
_diffrn_reflns_theta_max 28.297
_diffrn_reflns_theta_min 2.001
_diffrn_source_current 1.4
_diffrn_source_power 0.07
_diffrn_source_voltage 50.0
_diffrn_standards_number 0
_exptl_absorpt_coefficient_mu 4.448
_exptl_absorpt_correction_T_max 0.7457
_exptl_absorpt_correction_T_min 0.4975
_exptl_absorpt_correction_type multi-scan
_exptl_absorpt_process_details
;
SADABS-2016/2 (Bruker,2016/2) was used for absorption correction.
wR2(int) was 0.1165 before and 0.0695 after correction.
The Ratio of minimum to maximum transmission is 0.6672.
The \l/2 correction factor is Not present.
;
_exptl_crystal_colour colourless
_exptl_crystal_colour_primary colourless
_exptl_crystal_density_diffrn 1.354
_exptl_crystal_description prism
_exptl_crystal_F_000 688
_exptl_crystal_recrystallization_method 'Re-crystallisation from solvent: Pentane'
_exptl_crystal_size_max 0.25
_exptl_crystal_size_mid 0.13
_exptl_crystal_size_min 0.07
_refine_diff_density_max 1.097
_refine_diff_density_min -0.821
_refine_diff_density_rms 0.086
_refine_ls_extinction_method none
_refine_ls_goodness_of_fit_ref 1.112
_refine_ls_hydrogen_treatment constr
_refine_ls_matrix_type full
_refine_ls_number_parameters 357
_refine_ls_number_reflns 8271
_refine_ls_number_restraints 2
_refine_ls_restrained_S_all 1.112
_refine_ls_R_factor_all 0.0274
_refine_ls_R_factor_gt 0.0208
_refine_ls_shift/su_max 0.002
_refine_ls_shift/su_mean 0.000
_refine_ls_structure_factor_coef Fsqd
_refine_ls_weighting_details 'w=1/[\s^2^(Fo^2^)+(0.0143P)^2^+1.7982P] where P=(Fo^2^+2Fc^2^)/3'
_refine_ls_weighting_scheme calc
_refine_ls_wR_factor_gt 0.0457
_refine_ls_wR_factor_ref 0.0500
_reflns_Friedel_coverage 0.000
_reflns_number_gt 7483
_reflns_number_total 8271
_reflns_threshold_expression 'I > 2\s(I)'
_cod_data_source_file d4sc08227c6.cif
_cod_data_source_block pr0623a_0m
_cod_depositor_comments 'Adding full bibliography for 1573902--1573910.cif.'
_cod_database_code 1573905
_shelx_shelxl_version_number 2019/1
_shelx_space_group_comment
;
The symmetry employed for this shelxl refinement is uniquely defined
by the following loop, which should always be used as a source of
symmetry information in preference to the above space-group names.
They are only intended as comments.
;
_shelx_estimated_absorpt_t_max 0.746
_shelx_estimated_absorpt_t_min 0.403
_olex2_refinement_description
;
1. Fixed Uiso
 At 1.2 times of:
  All C(H) groups, All C(H,H) groups
 At 1.5 times of:
  All C(H,H,H) groups
2. Restrained distances
 C17-C18 \\sim C17-C18A
 with sigma of 0.02
 C17-C19 \\sim C17-C19A
 with sigma of 0.02
3. Others
 Sof(H17A)=Sof(C19A)=Sof(H19D)=Sof(H19E)=Sof(H19F)=Sof(C18A)=Sof(H18D)=
 Sof(H18E)=Sof(H18F)=1-FVAR(1)
 Sof(H17)=Sof(C18)=Sof(H18A)=Sof(H18B)=Sof(H18C)=Sof(C19)=Sof(H19A)=Sof(H19B)=
 Sof(H19C)=FVAR(1)
4.a Ternary CH refined with riding coordinates:
 C5(H5), C12(H12), C17(H17), C17(H17A), C24(H24)
4.b Aromatic/amide H refined with riding coordinates:
 C31(H31), C2(H2), C8(H8), C9(H9), C10(H10), C20(H20), C21(H21), C22(H22)
4.c Idealised Me refined as rotating group:
 C6(H6A,H6B,H6C), C7(H7A,H7B,H7C), C13(H13A,H13B,H13C), C14(H14A,H14B,H14C),
 C18(H18A,H18B,H18C), C19(H19A,H19B,H19C), C25(H25A,H25B,H25C), C26(H26A,H26B,
 H26C), C28(H28A,H28B,H28C), C29(H29A,H29B,H29C), C30(H30A,H30B,H30C),
 C19A(H19D,H19E,H19F), C18A(H18D,H18E,H18F)
;
_olex2_submission_special_instructions 'No special instructions were received'

loop_
_space_group_symop_operation_xyz
'x, y, z'
'-x, -y, -z'

loop_
_atom_site_label
_atom_site_type_symbol
_atom_site_fract_x
_atom_site_fract_y
_atom_site_fract_z
_atom_site_U_iso_or_equiv
_atom_site_adp_type
_atom_site_occupancy
_atom_site_site_symmetry_order
_atom_site_calc_flag
_atom_site_refinement_flags_posn
_atom_site_refinement_flags_adp
_atom_site_refinement_flags_occupancy
_atom_site_disorder_assembly
_atom_site_disorder_group
Au1 Au 0.57104(2) 0.53796(2) 0.73171(2) 0.02876(3) Uani 1 1 d . . . . .
Si1 Si 0.93558(10) 0.16636(7) 0.82677(5) 0.04295(19) Uani 1 1 d . . . . .
C1 C 0.4191(3) 0.6879(2) 0.71061(14) 0.0257(5) Uani 1 1 d . . . . .
N2 N 0.3882(2) 0.76748(18) 0.63958(13) 0.0306(4) Uani 1 1 d . . . . .
N3 N 0.3208(2) 0.72981(18) 0.76823(13) 0.0290(4) Uani 1 1 d . . . . .
C4 C 0.7165(3) 0.3885(2) 0.76034(16) 0.0352(6) Uani 1 1 d . . . . .
C31 C 0.2718(3) 0.8569(2) 0.65273(18) 0.0414(6) Uani 1 1 d . . . . .
H31 H 0.229827 0.922490 0.612379 0.050 Uiso 1 1 calc R U . . .
C2 C 0.2298(3) 0.8331(2) 0.73332(18) 0.0400(6) Uani 1 1 d . . . . .
H2 H 0.152045 0.878600 0.761119 0.048 Uiso 1 1 calc R U . . .
C3 C 0.3158(3) 0.6750(2) 0.85542(15) 0.0303(5) Uani 1 1 d . . . . .
C32 C 0.3922(3) 0.7124(2) 0.91745(17) 0.0365(6) Uani 1 1 d . . . . .
C5 C 0.4796(4) 0.8075(3) 0.8960(2) 0.0492(7) Uani 1 1 d . . . . .
H5 H 0.470960 0.832593 0.833039 0.059 Uiso 1 1 calc R U . . .
C6 C 0.4119(7) 0.9102(4) 0.9368(4) 0.108(2) Uani 1 1 d . . . . .
H6A H 0.302864 0.932195 0.923834 0.162 Uiso 1 1 calc R U . . .
H6B H 0.460017 0.974415 0.914576 0.162 Uiso 1 1 calc R U . . .
H6C H 0.428802 0.891005 0.998547 0.162 Uiso 1 1 calc R U . . .
C7 C 0.6445(6) 0.7658(5) 0.9187(6) 0.153(4) Uani 1 1 d . . . . .
H7A H 0.656635 0.735728 0.979671 0.230 Uiso 1 1 calc R U . . .
H7B H 0.697203 0.829649 0.905108 0.230 Uiso 1 1 calc R U . . .
H7C H 0.687667 0.704853 0.886198 0.230 Uiso 1 1 calc R U . . .
C8 C 0.3849(4) 0.6581(3) 1.00120(18) 0.0455(7) Uani 1 1 d . . . . .
H8 H 0.435030 0.681674 1.045347 0.055 Uiso 1 1 calc R U . . .
C9 C 0.3066(4) 0.5712(3) 1.02095(18) 0.0479(7) Uani 1 1 d . . . . .
H9 H 0.304308 0.534591 1.078190 0.057 Uiso 1 1 calc R U . . .
C10 C 0.2321(4) 0.5376(3) 0.95829(19) 0.0465(7) Uani 1 1 d . . . . .
H10 H 0.177991 0.477776 0.972898 0.056 Uiso 1 1 calc R U . . .
C11 C 0.2336(3) 0.5888(3) 0.87351(17) 0.0374(6) Uani 1 1 d . . . . .
C12 C 0.1468(4) 0.5510(3) 0.8061(2) 0.0569(9) Uani 1 1 d . . . . .
H12 H 0.153133 0.602882 0.751164 0.068 Uiso 1 1 calc R U . . .
C13 C -0.0194(5) 0.5629(6) 0.8285(3) 0.1005(18) Uani 1 1 d . . . . .
H13A H -0.028538 0.511341 0.881525 0.151 Uiso 1 1 calc R U . . .
H13B H -0.075034 0.542748 0.782603 0.151 Uiso 1 1 calc R U . . .
H13C H -0.061556 0.642384 0.835722 0.151 Uiso 1 1 calc R U . . .
C14 C 0.2173(7) 0.4276(4) 0.7938(3) 0.0962(18) Uani 1 1 d . . . . .
H14A H 0.323904 0.422505 0.778972 0.144 Uiso 1 1 calc R U . . .
H14B H 0.162539 0.406593 0.747934 0.144 Uiso 1 1 calc R U . . .
H14C H 0.210536 0.374933 0.846648 0.144 Uiso 1 1 calc R U . . .
C15 C 0.4605(3) 0.7599(2) 0.55866(15) 0.0320(5) Uani 1 1 d . . . . .
C16 C 0.5974(3) 0.7957(2) 0.54548(17) 0.0378(6) Uani 1 1 d . . . . .
C17 C 0.6772(4) 0.8372(3) 0.6141(2) 0.0472(7) Uani 1 1 d D . . . .
H17 H 0.607987 0.846356 0.663060 0.057 Uiso 0.687(12) 1 calc R U P A 1
H17A H 0.647551 0.792775 0.667866 0.057 Uiso 0.313(12) 1 calc R U P A 2
C18 C 0.7185(9) 0.9554(5) 0.5796(4) 0.070(2) Uani 0.687(12) 1 d D . P A 1
H18A H 0.796197 0.945316 0.536486 0.105 Uiso 0.687(12) 1 calc R U P A 1
H18B H 0.757315 0.985745 0.626508 0.105 Uiso 0.687(12) 1 calc R U P A 1
H18C H 0.627874 1.009385 0.554104 0.105 Uiso 0.687(12) 1 calc R U P A 1
C19 C 0.8198(8) 0.7498(7) 0.6448(5) 0.073(2) Uani 0.687(12) 1 d D . P A 1
H19A H 0.793865 0.675082 0.664673 0.110 Uiso 0.687(12) 1 calc R U P A 1
H19B H 0.867218 0.774661 0.691612 0.110 Uiso 0.687(12) 1 calc R U P A 1
H19C H 0.890510 0.743024 0.597916 0.110 Uiso 0.687(12) 1 calc R U P A 1
C20 C 0.6589(4) 0.7923(3) 0.46500(19) 0.0470(7) Uani 1 1 d . . . . .
H20 H 0.752266 0.815739 0.453360 0.056 Uiso 1 1 calc R U . . .
C21 C 0.5871(4) 0.7558(3) 0.40249(19) 0.0520(8) Uani 1 1 d . . . . .
H21 H 0.630930 0.754996 0.348089 0.062 Uiso 1 1 calc R U . . .
C22 C 0.4519(4) 0.7200(3) 0.41729(18) 0.0460(7) Uani 1 1 d . . . . .
H22 H 0.403986 0.694811 0.373136 0.055 Uiso 1 1 calc R U . . .
C23 C 0.3849(3) 0.7207(2) 0.49683(17) 0.0369(6) Uani 1 1 d . . . . .
C24 C 0.2402(3) 0.6775(3) 0.5137(2) 0.0462(7) Uani 1 1 d . . . . .
H24 H 0.202911 0.696150 0.570159 0.055 Uiso 1 1 calc R U . . .
C25 C 0.2711(5) 0.5479(4) 0.5192(4) 0.0940(16) Uani 1 1 d . . . . .
H25A H 0.307166 0.527214 0.464465 0.141 Uiso 1 1 calc R U . . .
H25B H 0.177535 0.520280 0.533204 0.141 Uiso 1 1 calc R U . . .
H25C H 0.348391 0.512429 0.563629 0.141 Uiso 1 1 calc R U . . .
C26 C 0.1174(4) 0.7358(5) 0.4473(3) 0.0796(14) Uani 1 1 d . . . . .
H26A H 0.097883 0.819013 0.446182 0.119 Uiso 1 1 calc R U . . .
H26B H 0.024346 0.707679 0.461569 0.119 Uiso 1 1 calc R U . . .
H26C H 0.150773 0.718253 0.391295 0.119 Uiso 1 1 calc R U . . .
C27 C 0.8025(4) 0.2990(3) 0.78428(18) 0.0417(6) Uani 1 1 d . . . . .
C28 C 0.8409(5) 0.0425(3) 0.8310(3) 0.0748(12) Uani 1 1 d . . . . .
H28A H 0.751190 0.054049 0.866259 0.112 Uiso 1 1 calc R U . . .
H28B H 0.911261 -0.028278 0.855501 0.112 Uiso 1 1 calc R U . . .
H28C H 0.810200 0.036451 0.773296 0.112 Uiso 1 1 calc R U . . .
C29 C 0.9997(4) 0.1738(3) 0.9359(2) 0.0626(10) Uani 1 1 d . . . . .
H29A H 1.050311 0.238698 0.934021 0.094 Uiso 1 1 calc R U . . .
H29B H 1.070649 0.102370 0.958520 0.094 Uiso 1 1 calc R U . . .
H29C H 0.911994 0.184329 0.972747 0.094 Uiso 1 1 calc R U . . .
C30 C 1.1025(5) 0.1454(3) 0.7571(3) 0.0690(11) Uani 1 1 d . . . . .
H30A H 1.072610 0.124642 0.703635 0.103 Uiso 1 1 calc R U . . .
H30B H 1.182426 0.083840 0.785891 0.103 Uiso 1 1 calc R U . . .
H30C H 1.140259 0.216797 0.744950 0.103 Uiso 1 1 calc R U . . .
C19A C 0.8481(12) 0.8029(18) 0.6170(10) 0.068(5) Uani 0.313(12) 1 d D . P A 2
H19D H 0.879011 0.721703 0.611298 0.102 Uiso 0.313(12) 1 calc R U P A 2
H19E H 0.886911 0.814822 0.671425 0.102 Uiso 0.313(12) 1 calc R U P A 2
H19F H 0.889247 0.849922 0.570306 0.102 Uiso 0.313(12) 1 calc R U P A 2
C18A C 0.6129(19) 0.9600(10) 0.6234(11) 0.073(5) Uani 0.313(12) 1 d D . P A 2
H18D H 0.633470 1.010980 0.572241 0.110 Uiso 0.313(12) 1 calc R U P A 2
H18E H 0.660245 0.978537 0.673077 0.110 Uiso 0.313(12) 1 calc R U P A 2
H18F H 0.503303 0.970546 0.630944 0.110 Uiso 0.313(12) 1 calc R U P A 2

loop_
_atom_site_aniso_label
_atom_site_aniso_U_11
_atom_site_aniso_U_22
_atom_site_aniso_U_33
_atom_site_aniso_U_23
_atom_site_aniso_U_13
_atom_site_aniso_U_12
Au1 0.03328(5) 0.02887(5) 0.02215(5) -0.00473(3) 0.00247(3) -0.00146(3)
Si1 0.0502(5) 0.0292(4) 0.0428(4) 0.0006(3) 0.0021(4) 0.0022(3)
C1 0.0265(11) 0.0272(11) 0.0240(11) -0.0055(9) 0.0040(9) -0.0055(9)
N2 0.0329(11) 0.0316(11) 0.0242(10) -0.0031(8) 0.0037(8) -0.0008(9)
N3 0.0313(10) 0.0298(10) 0.0253(10) -0.0052(8) 0.0054(8) -0.0047(8)
C4 0.0419(14) 0.0315(13) 0.0285(12) -0.0058(10) 0.0000(11) 0.0016(11)
C31 0.0442(15) 0.0349(14) 0.0363(14) -0.0009(11) 0.0032(12) 0.0082(12)
C2 0.0401(15) 0.0382(15) 0.0364(14) -0.0086(11) 0.0086(11) 0.0053(12)
C3 0.0334(12) 0.0327(13) 0.0247(11) -0.0067(9) 0.0083(9) -0.0056(10)
C32 0.0439(15) 0.0362(14) 0.0316(13) -0.0113(11) 0.0057(11) -0.0089(12)
C5 0.065(2) 0.0449(17) 0.0449(17) -0.0109(14) -0.0019(15) -0.0249(15)
C6 0.152(5) 0.056(3) 0.134(5) -0.045(3) 0.035(4) -0.043(3)
C7 0.056(3) 0.086(4) 0.301(10) 0.046(5) -0.008(4) -0.036(3)
C8 0.0568(18) 0.0554(19) 0.0276(13) -0.0138(13) 0.0019(12) -0.0140(15)
C9 0.0587(19) 0.0566(19) 0.0280(13) -0.0045(13) 0.0127(13) -0.0132(15)
C10 0.0533(18) 0.0513(18) 0.0375(15) -0.0019(13) 0.0145(13) -0.0213(15)
C11 0.0384(14) 0.0455(16) 0.0318(13) -0.0099(11) 0.0109(11) -0.0146(12)
C12 0.066(2) 0.078(2) 0.0413(17) -0.0117(16) 0.0056(15) -0.047(2)
C13 0.060(3) 0.173(6) 0.084(3) -0.017(3) -0.002(2) -0.061(3)
C14 0.145(5) 0.097(4) 0.085(3) -0.053(3) 0.029(3) -0.085(4)
C15 0.0355(13) 0.0339(13) 0.0212(11) 0.0010(9) 0.0034(9) 0.0007(10)
C16 0.0340(13) 0.0423(15) 0.0321(13) 0.0009(11) 0.0017(11) -0.0019(11)
C17 0.0414(16) 0.062(2) 0.0375(15) -0.0027(14) -0.0021(12) -0.0142(14)
C18 0.086(5) 0.062(4) 0.062(4) -0.001(3) -0.019(3) -0.021(3)
C19 0.057(4) 0.080(5) 0.071(4) 0.028(3) -0.025(3) -0.018(3)
C20 0.0406(16) 0.060(2) 0.0367(15) 0.0009(13) 0.0103(12) -0.0085(14)
C21 0.0569(19) 0.064(2) 0.0312(14) -0.0046(14) 0.0171(13) -0.0071(16)
C22 0.0540(18) 0.0551(18) 0.0284(13) -0.0111(13) 0.0052(12) -0.0068(15)
C23 0.0393(14) 0.0397(15) 0.0290(12) -0.0063(11) 0.0043(11) -0.0016(11)
C24 0.0431(16) 0.0589(19) 0.0400(15) -0.0172(14) 0.0059(12) -0.0112(14)
C25 0.073(3) 0.065(3) 0.155(5) -0.028(3) 0.025(3) -0.032(2)
C26 0.045(2) 0.134(4) 0.055(2) -0.020(2) -0.0008(17) -0.005(2)
C27 0.0502(17) 0.0380(15) 0.0328(14) -0.0070(11) 0.0016(12) 0.0013(13)
C28 0.093(3) 0.048(2) 0.086(3) -0.008(2) 0.004(2) -0.022(2)
C29 0.065(2) 0.059(2) 0.054(2) -0.0001(17) -0.0120(17) 0.0044(18)
C30 0.073(3) 0.0451(19) 0.077(3) -0.0028(18) 0.027(2) 0.0094(18)
C19A 0.046(7) 0.103(14) 0.057(8) -0.008(8) -0.004(6) -0.022(7)
C18A 0.074(10) 0.067(8) 0.081(11) -0.022(7) -0.026(9) -0.009(7)

loop_
_atom_type_symbol
_atom_type_description
_atom_type_scat_dispersion_real
_atom_type_scat_dispersion_imag
_atom_type_scat_source
C C 0.0033 0.0016 'International Tables Vol C Tables 4.2.6.8 and 6.1.1.4'
H H 0.0000 0.0000 'International Tables Vol C Tables 4.2.6.8 and 6.1.1.4'
Au Au -2.0133 8.8022 'International Tables Vol C Tables 4.2.6.8 and 6.1.1.4'
N N 0.0061 0.0033 'International Tables Vol C Tables 4.2.6.8 and 6.1.1.4'
Si Si 0.0817 0.0704 'International Tables Vol C Tables 4.2.6.8 and 6.1.1.4'

loop_
_geom_angle_atom_site_label_1
_geom_angle_atom_site_label_2
_geom_angle_atom_site_label_3
_geom_angle
_geom_angle_site_symmetry_1
_geom_angle_site_symmetry_3
_geom_angle_publ_flag
C4 Au1 C1 176.25(10) . . ?
C27 Si1 C28 109.54(18) . . ?
C27 Si1 C29 109.80(15) . . ?
C27 Si1 C30 109.85(16) . . ?
C28 Si1 C29 109.1(2) . . ?
C28 Si1 C30 109.1(2) . . ?
C29 Si1 C30 109.4(2) . . ?
N2 C1 Au1 130.28(17) . . ?
N2 C1 N3 104.4(2) . . ?
N3 C1 Au1 125.33(17) . . ?
C1 N2 C31 111.0(2) . . ?
C1 N2 C15 125.6(2) . . ?
C31 N2 C15 123.3(2) . . ?
C1 N3 C2 111.0(2) . . ?
C1 N3 C3 124.3(2) . . ?
C2 N3 C3 124.7(2) . . ?
C27 C4 Au1 174.8(2) . . ?
N2 C31 H31 126.6 . . ?
C2 C31 N2 106.8(2) . . ?
C2 C31 H31 126.6 . . ?
N3 C2 H2 126.6 . . ?
C31 C2 N3 106.9(2) . . ?
C31 C2 H2 126.6 . . ?
C32 C3 N3 118.2(2) . . ?
C11 C3 N3 118.6(2) . . ?
C11 C3 C32 123.2(2) . . ?
C3 C32 C5 122.1(2) . . ?
C3 C32 C8 116.9(3) . . ?
C8 C32 C5 121.0(3) . . ?
C32 C5 H5 107.3 . . ?
C6 C5 C32 111.4(3) . . ?
C6 C5 H5 107.3 . . ?
C7 C5 C32 111.6(3) . . ?
C7 C5 H5 107.3 . . ?
C7 C5 C6 111.5(5) . . ?
C5 C6 H6A 109.5 . . ?
C5 C6 H6B 109.5 . . ?
C5 C6 H6C 109.5 . . ?
H6A C6 H6B 109.5 . . ?
H6A C6 H6C 109.5 . . ?
H6B C6 H6C 109.5 . . ?
C5 C7 H7A 109.5 . . ?
C5 C7 H7B 109.5 . . ?
C5 C7 H7C 109.5 . . ?
H7A C7 H7B 109.5 . . ?
H7A C7 H7C 109.5 . . ?
H7B C7 H7C 109.5 . . ?
C32 C8 H8 119.4 . . ?
C9 C8 C32 121.2(3) . . ?
C9 C8 H8 119.4 . . ?
C8 C9 H9 120.0 . . ?
C10 C9 C8 120.0(3) . . ?
C10 C9 H9 120.0 . . ?
C9 C10 H10 119.1 . . ?
C9 C10 C11 121.7(3) . . ?
C11 C10 H10 119.1 . . ?
C3 C11 C10 116.9(3) . . ?
C3 C11 C12 122.9(3) . . ?
C10 C11 C12 120.2(3) . . ?
C11 C12 H12 108.0 . . ?
C11 C12 C13 110.5(3) . . ?
C11 C12 C14 111.0(3) . . ?
C13 C12 H12 108.0 . . ?
C13 C12 C14 111.2(4) . . ?
C14 C12 H12 108.0 . . ?
C12 C13 H13A 109.5 . . ?
C12 C13 H13B 109.5 . . ?
C12 C13 H13C 109.5 . . ?
H13A C13 H13B 109.5 . . ?
H13A C13 H13C 109.5 . . ?
H13B C13 H13C 109.5 . . ?
C12 C14 H14A 109.5 . . ?
C12 C14 H14B 109.5 . . ?
C12 C14 H14C 109.5 . . ?
H14A C14 H14B 109.5 . . ?
H14A C14 H14C 109.5 . . ?
H14B C14 H14C 109.5 . . ?
C16 C15 N2 118.7(2) . . ?
C16 C15 C23 123.8(2) . . ?
C23 C15 N2 117.4(2) . . ?
C15 C16 C17 122.5(2) . . ?
C15 C16 C20 116.6(3) . . ?
C20 C16 C17 120.8(3) . . ?
C16 C17 H17 108.9 . . ?
C16 C17 H17A 103.2 . . ?
C16 C17 C18 110.6(3) . . ?
C18 C17 H17 108.9 . . ?
C19 C17 C16 109.9(4) . . ?
C19 C17 H17 108.9 . . ?
C19 C17 C18 109.7(4) . . ?
C19A C17 C16 115.9(6) . . ?
C19A C17 H17A 103.2 . . ?
C18A C17 C16 113.5(5) . . ?
C18A C17 H17A 103.2 . . ?
C18A C17 C19A 115.4(9) . . ?
C17 C18 H18A 109.5 . . ?
C17 C18 H18B 109.5 . . ?
C17 C18 H18C 109.5 . . ?
H18A C18 H18B 109.5 . . ?
H18A C18 H18C 109.5 . . ?
H18B C18 H18C 109.5 . . ?
C17 C19 H19A 109.5 . . ?
C17 C19 H19B 109.5 . . ?
C17 C19 H19C 109.5 . . ?
H19A C19 H19B 109.5 . . ?
H19A C19 H19C 109.5 . . ?
H19B C19 H19C 109.5 . . ?
C16 C20 H20 119.4 . . ?
C21 C20 C16 121.2(3) . . ?
C21 C20 H20 119.4 . . ?
C20 C21 H21 119.5 . . ?
C20 C21 C22 121.0(3) . . ?
C22 C21 H21 119.5 . . ?
C21 C22 H22 119.8 . . ?
C21 C22 C23 120.5(3) . . ?
C23 C22 H22 119.8 . . ?
C15 C23 C22 116.8(3) . . ?
C15 C23 C24 122.9(2) . . ?
C22 C23 C24 120.3(3) . . ?
C23 C24 H24 107.8 . . ?
C23 C24 C25 110.1(3) . . ?
C23 C24 C26 111.9(3) . . ?
C25 C24 H24 107.8 . . ?
C25 C24 C26 111.2(4) . . ?
C26 C24 H24 107.8 . . ?
C24 C25 H25A 109.5 . . ?
C24 C25 H25B 109.5 . . ?
C24 C25 H25C 109.5 . . ?
H25A C25 H25B 109.5 . . ?
H25A C25 H25C 109.5 . . ?
H25B C25 H25C 109.5 . . ?
C24 C26 H26A 109.5 . . ?
C24 C26 H26B 109.5 . . ?
C24 C26 H26C 109.5 . . ?
H26A C26 H26B 109.5 . . ?
H26A C26 H26C 109.5 . . ?
H26B C26 H26C 109.5 . . ?
C4 C27 Si1 176.4(3) . . ?
Si1 C28 H28A 109.5 . . ?
Si1 C28 H28B 109.5 . . ?
Si1 C28 H28C 109.5 . . ?
H28A C28 H28B 109.5 . . ?
H28A C28 H28C 109.5 . . ?
H28B C28 H28C 109.5 . . ?
Si1 C29 H29A 109.5 . . ?
Si1 C29 H29B 109.5 . . ?
Si1 C29 H29C 109.5 . . ?
H29A C29 H29B 109.5 . . ?
H29A C29 H29C 109.5 . . ?
H29B C29 H29C 109.5 . . ?
Si1 C30 H30A 109.5 . . ?
Si1 C30 H30B 109.5 . . ?
Si1 C30 H30C 109.5 . . ?
H30A C30 H30B 109.5 . . ?
H30A C30 H30C 109.5 . . ?
H30B C30 H30C 109.5 . . ?
C17 C19A H19D 109.5 . . ?
C17 C19A H19E 109.5 . . ?
C17 C19A H19F 109.5 . . ?
H19D C19A H19E 109.5 . . ?
H19D C19A H19F 109.5 . . ?
H19E C19A H19F 109.5 . . ?
C17 C18A H18D 109.5 . . ?
C17 C18A H18E 109.5 . . ?
C17 C18A H18F 109.5 . . ?
H18D C18A H18E 109.5 . . ?
H18D C18A H18F 109.5 . . ?
H18E C18A H18F 109.5 . . ?

loop_
_geom_bond_atom_site_label_1
_geom_bond_atom_site_label_2
_geom_bond_distance
_geom_bond_site_symmetry_2
_geom_bond_publ_flag
Au1 C1 2.014(2) . ?
Au1 C4 1.989(3) . ?
Si1 C27 1.827(3) . ?
Si1 C28 1.860(4) . ?
Si1 C29 1.860(4) . ?
Si1 C30 1.862(4) . ?
C1 N2 1.352(3) . ?
C1 N3 1.354(3) . ?
N2 C31 1.382(3) . ?
N2 C15 1.447(3) . ?
N3 C2 1.379(3) . ?
N3 C3 1.445(3) . ?
C4 C27 1.201(4) . ?
C31 H31 0.9500 . ?
C31 C2 1.339(4) . ?
C2 H2 0.9500 . ?
C3 C32 1.392(4) . ?
C3 C11 1.390(4) . ?
C32 C5 1.515(4) . ?
C32 C8 1.397(4) . ?
C5 H5 1.0000 . ?
C5 C6 1.506(5) . ?
C5 C7 1.498(6) . ?
C6 H6A 0.9800 . ?
C6 H6B 0.9800 . ?
C6 H6C 0.9800 . ?
C7 H7A 0.9800 . ?
C7 H7B 0.9800 . ?
C7 H7C 0.9800 . ?
C8 H8 0.9500 . ?
C8 C9 1.375(5) . ?
C9 H9 0.9500 . ?
C9 C10 1.367(4) . ?
C10 H10 0.9500 . ?
C10 C11 1.394(4) . ?
C11 C12 1.514(4) . ?
C12 H12 1.0000 . ?
C12 C13 1.521(5) . ?
C12 C14 1.536(6) . ?
C13 H13A 0.9800 . ?
C13 H13B 0.9800 . ?
C13 H13C 0.9800 . ?
C14 H14A 0.9800 . ?
C14 H14B 0.9800 . ?
C14 H14C 0.9800 . ?
C15 C16 1.393(4) . ?
C15 C23 1.398(4) . ?
C16 C17 1.517(4) . ?
C16 C20 1.396(4) . ?
C17 H17 1.0000 . ?
C17 H17A 1.0000 . ?
C17 C18 1.561(7) . ?
C17 C19 1.515(6) . ?
C17 C19A 1.512(11) . ?
C17 C18A 1.506(12) . ?
C18 H18A 0.9800 . ?
C18 H18B 0.9800 . ?
C18 H18C 0.9800 . ?
C19 H19A 0.9800 . ?
C19 H19B 0.9800 . ?
C19 H19C 0.9800 . ?
C20 H20 0.9500 . ?
C20 C21 1.370(5) . ?
C21 H21 0.9500 . ?
C21 C22 1.381(5) . ?
C22 H22 0.9500 . ?
C22 C23 1.399(4) . ?
C23 C24 1.510(4) . ?
C24 H24 1.0000 . ?
C24 C25 1.518(5) . ?
C24 C26 1.519(5) . ?
C25 H25A 0.9800 . ?
C25 H25B 0.9800 . ?
C25 H25C 0.9800 . ?
C26 H26A 0.9800 . ?
C26 H26B 0.9800 . ?
C26 H26C 0.9800 . ?
C28 H28A 0.9800 . ?
C28 H28B 0.9800 . ?
C28 H28C 0.9800 . ?
C29 H29A 0.9800 . ?
C29 H29B 0.9800 . ?
C29 H29C 0.9800 . ?
C30 H30A 0.9800 . ?
C30 H30B 0.9800 . ?
C30 H30C 0.9800 . ?
C19A H19D 0.9800 . ?
C19A H19E 0.9800 . ?
C19A H19F 0.9800 . ?
C18A H18D 0.9800 . ?
C18A H18E 0.9800 . ?
C18A H18F 0.9800 . ?

loop_
_geom_torsion_atom_site_label_1
_geom_torsion_atom_site_label_2
_geom_torsion_atom_site_label_3
_geom_torsion_atom_site_label_4
_geom_torsion
_geom_torsion_site_symmetry_1
_geom_torsion_site_symmetry_2
_geom_torsion_site_symmetry_3
_geom_torsion_site_symmetry_4
_geom_torsion_publ_flag
Au1 C1 N2 C31 178.6(2) . . . . ?
Au1 C1 N2 C15 1.2(4) . . . . ?
Au1 C1 N3 C2 -178.60(19) . . . . ?
Au1 C1 N3 C3 3.2(3) . . . . ?
C1 N2 C31 C2 0.3(3) . . . . ?
C1 N2 C15 C16 -84.7(3) . . . . ?
C1 N2 C15 C23 97.6(3) . . . . ?
C1 N3 C2 C31 -0.3(3) . . . . ?
C1 N3 C3 C32 96.4(3) . . . . ?
C1 N3 C3 C11 -84.3(3) . . . . ?
N2 C1 N3 C2 0.5(3) . . . . ?
N2 C1 N3 C3 -177.7(2) . . . . ?
N2 C31 C2 N3 0.0(3) . . . . ?
N2 C15 C16 C17 2.9(4) . . . . ?
N2 C15 C16 C20 -176.8(2) . . . . ?
N2 C15 C23 C22 176.5(2) . . . . ?
N2 C15 C23 C24 -5.2(4) . . . . ?
N3 C1 N2 C31 -0.5(3) . . . . ?
N3 C1 N2 C15 -177.8(2) . . . . ?
N3 C3 C32 C5 -0.1(4) . . . . ?
N3 C3 C32 C8 179.8(2) . . . . ?
N3 C3 C11 C10 179.6(2) . . . . ?
N3 C3 C11 C12 -1.1(4) . . . . ?
C31 N2 C15 C16 98.3(3) . . . . ?
C31 N2 C15 C23 -79.4(3) . . . . ?
C2 N3 C3 C32 -81.5(3) . . . . ?
C2 N3 C3 C11 97.7(3) . . . . ?
C3 N3 C2 C31 177.8(3) . . . . ?
C3 C32 C5 C6 116.3(4) . . . . ?
C3 C32 C5 C7 -118.4(5) . . . . ?
C3 C32 C8 C9 0.5(4) . . . . ?
C3 C11 C12 C13 -122.9(4) . . . . ?
C3 C11 C12 C14 113.3(4) . . . . ?
C32 C3 C11 C10 -1.2(4) . . . . ?
C32 C3 C11 C12 178.1(3) . . . . ?
C32 C8 C9 C10 -1.0(5) . . . . ?
C5 C32 C8 C9 -179.6(3) . . . . ?
C8 C32 C5 C6 -63.7(5) . . . . ?
C8 C32 C5 C7 61.7(5) . . . . ?
C8 C9 C10 C11 0.4(5) . . . . ?
C9 C10 C11 C3 0.7(5) . . . . ?
C9 C10 C11 C12 -178.6(3) . . . . ?
C10 C11 C12 C13 56.3(5) . . . . ?
C10 C11 C12 C14 -67.5(4) . . . . ?
C11 C3 C32 C5 -179.3(3) . . . . ?
C11 C3 C32 C8 0.6(4) . . . . ?
C15 N2 C31 C2 177.7(3) . . . . ?
C15 C16 C17 C18 -129.0(4) . . . . ?
C15 C16 C17 C19 109.7(5) . . . . ?
C15 C16 C17 C19A 142.6(9) . . . . ?
C15 C16 C17 C18A -80.5(9) . . . . ?
C15 C16 C20 C21 0.2(5) . . . . ?
C15 C23 C24 C25 -107.1(4) . . . . ?
C15 C23 C24 C26 128.6(3) . . . . ?
C16 C15 C23 C22 -1.1(4) . . . . ?
C16 C15 C23 C24 177.3(3) . . . . ?
C16 C20 C21 C22 -0.6(5) . . . . ?
C17 C16 C20 C21 -179.5(3) . . . . ?
C20 C16 C17 C18 50.7(5) . . . . ?
C20 C16 C17 C19 -70.6(5) . . . . ?
C20 C16 C17 C19A -37.7(10) . . . . ?
C20 C16 C17 C18A 99.2(9) . . . . ?
C20 C21 C22 C23 0.2(5) . . . . ?
C21 C22 C23 C15 0.6(4) . . . . ?
C21 C22 C23 C24 -177.7(3) . . . . ?
C22 C23 C24 C25 71.1(4) . . . . ?
C22 C23 C24 C26 -53.1(4) . . . . ?
C23 C15 C16 C17 -179.6(3) . . . . ?
C23 C15 C16 C20 0.7(4) . . . . ?
